data_4133988
loop_
_publ_author_name
'Wang, Li-Juan'
'Li, Xin'
'Bai, Sha'
'Wang, Yaoyu'
'Han, Ying-Feng'

_publ_section_title
;
 Self-Assembly, Structural Transformation and Guest-Binding Properties of
 Supramolecular Assemblies with Triangular Metal-Metal Bonded Units.
;
_journal_name_full 'Journal of the American Chemical Society'
_journal_paper_doi 10.1021/jacs.9b12309
_journal_year 2020
_chemical_formula_moiety 'C228 H206 B7 F28 N26 Pd12 S12'
_chemical_formula_sum 'C228 H206 B7 F28 N26 Pd12 S12'
_chemical_formula_weight 5579.39
_space_group_crystal_system trigonal
_space_group_IT_number 167
_space_group_name_Hall '-R 3 2"c'
_space_group_name_H-M_alt 'R -3 c :H'
_atom_sites_solution_hydrogens geom
_audit_creation_date 2019-11-13
_audit_creation_method
;
Olex2 1.2
(compiled 2018.05.29 svn.r3508 for OlexSys, GUI svn.r5506)
;
_cell_angle_alpha 90
_cell_angle_beta 90
_cell_angle_gamma 120
_cell_formula_units_Z 18
_cell_length_a 43.2323(18)
_cell_length_b 43.2323(18)
_cell_length_c 76.187(3)
_cell_measurement_reflns_used 9039
_cell_measurement_temperature 150(2)
_cell_measurement_theta_max 25.32
_cell_measurement_theta_min 2.29
_cell_volume 123318(9)
_computing_molecular_graphics 'Olex2 (Dolomanov et al., 2009)'
_computing_publication_material 'Olex2 (Dolomanov et al., 2009)'
_computing_structure_refinement 'ShelXL (Sheldrick, 2015)'
_diffrn_ambient_temperature 149.96
_diffrn_measured_fraction_theta_full 0.998
_diffrn_measured_fraction_theta_max 0.998
_diffrn_measurement_device_type 'Bruker APEX-II CCD'
_diffrn_measurement_method '\f and \w scans'
_diffrn_radiation_type MoK\a
_diffrn_radiation_wavelength 0.71073
_diffrn_reflns_av_R_equivalents 0.0458
_diffrn_reflns_av_unetI/netI 0.0257
_diffrn_reflns_Laue_measured_fraction_full 0.998
_diffrn_reflns_Laue_measured_fraction_max 0.998
_diffrn_reflns_limit_h_max 52
_diffrn_reflns_limit_h_min -52
_diffrn_reflns_limit_k_max 52
_diffrn_reflns_limit_k_min -52
_diffrn_reflns_limit_l_max 91
_diffrn_reflns_limit_l_min -91
_diffrn_reflns_number 232964
_diffrn_reflns_point_group_measured_fraction_full 0.998
_diffrn_reflns_point_group_measured_fraction_max 0.998
_diffrn_reflns_theta_full 25.242
_diffrn_reflns_theta_max 25.366
_diffrn_reflns_theta_min 2.207
_diffrn_standards_number 0
_exptl_absorpt_coefficient_mu 0.926
_exptl_absorpt_correction_T_max 0.2590
_exptl_absorpt_correction_T_min 0.2155
_exptl_absorpt_correction_type multi-scan
_exptl_crystal_colour red
_exptl_crystal_colour_primary red
_exptl_crystal_density_diffrn 1.352
_exptl_crystal_description block
_exptl_crystal_F_000 88494
_exptl_crystal_size_max 0.35
_exptl_crystal_size_mid 0.32
_exptl_crystal_size_min 0.3
_refine_diff_density_max 2.222
_refine_diff_density_min -2.351
_refine_diff_density_rms 0.118
_refine_ls_extinction_method none
_refine_ls_goodness_of_fit_ref 1.024
_refine_ls_hydrogen_treatment constr
_refine_ls_matrix_type full
_refine_ls_number_parameters 1507
_refine_ls_number_reflns 25111
_refine_ls_number_restraints 510
_refine_ls_restrained_S_all 1.051
_refine_ls_R_factor_all 0.0836
_refine_ls_R_factor_gt 0.0629
_refine_ls_shift/su_max 0.001
_refine_ls_shift/su_mean 0.000
_refine_ls_structure_factor_coef Fsqd
_refine_ls_weighting_details 'w=1/[\s^2^(Fo^2^)+(0.1032P)^2^+1461.7935P] where P=(Fo^2^+2Fc^2^)/3'
_refine_ls_weighting_scheme calc
_refine_ls_wR_factor_gt 0.1733
_refine_ls_wR_factor_ref 0.1941
_reflns_Friedel_coverage 0.000
_reflns_number_gt 18960
_reflns_number_total 25111
_reflns_threshold_expression 'I > 2\s(I)'
_cod_data_source_file ja9b12309_si_009.cif
_cod_data_source_block Complex_4b
_cod_original_cell_volume 123318(12)
_cod_original_sg_symbol_H-M 'R -3 c'
_cod_database_code 4133988
_shelx_shelxl_version_number 2018/3
_shelx_space_group_comment
;
The symmetry employed for this shelxl refinement is uniquely defined
by the following loop, which should always be used as a source of
symmetry information in preference to the above space-group names.
They are only intended as comments.
;
_olex2_refinement_description
;
1. Fixed Uiso
 At 1.2 times of:
  All C(H) groups, All C(H,H) groups, All C(H,H,H,H) groups
 At 1.5 times of:
  All C(H,H,H) groups
2. Restrained distances
 F8-B4 = F1-B4 = F2-B4 = F3-B4
 1.35 with sigma of 0.01
 C100-C105 = C101-C104 = C108-C106 = C76-C87 = C33-C91 = C56-C97
 1.47 with sigma of 0.01
 C109-C108 = C97-C90 = C111-C100 = C99-C76 = C91-C70
 1.32 with sigma of 0.01
 C81-C75
 1.4 with sigma of 0.02
 C80-C75
 1.4 with sigma of 0.02
 F14-B3 = F15-B3
 1.35 with sigma of 0.02
 F15-B3 = F13-B3 = F16-B3 = F14-B3
 1.35 with sigma of 0.01
 F13-B3
 1.35 with sigma of 0.02
 B5-F19
 1.35 with sigma of 0.02
 B5-F17 = B5-F20 = B5-F19 = B5-F18
 1.35 with sigma of 0.02
 C44-C79 \\sim C79-C78 \\sim C67-C78 \\sim C67-C77 \\sim C89-C77 \\sim C89-C54
\\sim C54-C44
 with sigma of 0.001
 C97-C90 \\sim C115-C97
 with sigma of 0.02
 C108-C106 \\sim C114-C106
 with sigma of 0.02
 C106-C116 \\sim C106-C109
 with sigma of 0.04
 F3-B4 \\sim F8-B4 \\sim F2-B4 \\sim F1-B4
 with sigma of 0.02
 F8-F2 \\sim F8-F3 \\sim F8-F1 \\sim F2-F3 \\sim F2-F1 \\sim F1-F8
 with sigma of 0.04
 F14-F16 \\sim F14-F15 \\sim F14-F13 \\sim F15-F16 \\sim F15-F13 \\sim F16-F13
 with sigma of 0.04
 F18-B5 \\sim F17-B5 \\sim F20-B5 \\sim F14-B5
 with sigma of 0.02
 F18-F17 \\sim F18-F20 \\sim F18-F14 \\sim F17-F20 \\sim F17-F14 \\sim F20-F14
 with sigma of 0.04
 F20-F19 \\sim F20-F17 \\sim F20-F18 \\sim F19-F18 \\sim F19-F17 \\sim F18-F17
 with sigma of 0.04
3. Uiso/Uaniso restraints and constraints
C105 \\sim C100 \\sim C111 \\sim N11: within 2A with sigma of 0.005 and sigma
for terminal atoms of 0.01
C48 \\sim C72 \\sim C95 \\sim C94 \\sim C103 \\sim C84 \\sim C96: within 2A
with sigma of 0.005 and sigma for terminal atoms of 0.01
C80 \\sim C75 \\sim C81 \\sim C53 \\sim C13 \\sim C47 \\sim C69: within 2A with
sigma of 0.005 and sigma for terminal atoms of 0.01
C90 \\sim C97 \\sim C115: within 2A with sigma of 0.01 and sigma for terminal
atoms of 0.02
C108 \\sim C109 \\sim C114 \\sim C116 \\sim C106: within 2A with sigma of 0.01
and sigma for terminal atoms of 0.02
B4 \\sim F3 \\sim F8 \\sim F2 \\sim F1: within 2A with sigma of 0.01 and sigma
for terminal atoms of 0.02
C87 \\sim C76 \\sim C99: within 2A with sigma of 0.01 and sigma for terminal
atoms of 0.02
C101 \\sim C117: within 2A with sigma of 0.01 and sigma for terminal atoms of
0.02
B3 \\sim F16 \\sim F14 \\sim F13 \\sim F15: within 2A with sigma of 0.005 and
sigma for terminal atoms of 0.01
F13 \\sim B3: within 2A with sigma of 0.01 and sigma for terminal atoms of 0.02
B5 \\sim F17 \\sim F19 \\sim F18 \\sim F20: within 2A with sigma of 0.01 and
sigma for terminal atoms of 0.02
Uanis(C115) \\sim Ueq, Uanis(C90) \\sim Ueq: with sigma of 0.01 and sigma for
terminal atoms of 0.02
Uanis(C108) \\sim Ueq, Uanis(C114) \\sim Ueq, Uanis(C116) \\sim Ueq,
Uanis(C109) \\sim Ueq: with sigma of 0.01 and sigma for terminal atoms of 0.02
Uanis(B4) \\sim Ueq, Uanis(F3) \\sim Ueq, Uanis(F8) \\sim Ueq, Uanis(F2) \\sim
Ueq, Uanis(F1) \\sim Ueq: with sigma of 0.005 and sigma for terminal atoms of
0.01
Uanis(C99) \\sim Ueq, Uanis(C76) \\sim Ueq, Uanis(C87) \\sim Ueq: with sigma of
0.01 and sigma for terminal atoms of 0.02
Uanis(C117) \\sim Ueq: with sigma of 0.005 and sigma for terminal atoms of 0.01
Uanis(F13) \\sim Ueq, Uanis(F15) \\sim Ueq, Uanis(B3) \\sim Ueq, Uanis(F14)
\\sim Ueq, Uanis(F16) \\sim Ueq: with sigma of 0.005 and sigma for terminal
atoms of 0.01
Uanis(F13) \\sim Ueq: with sigma of 0.001 and sigma for terminal atoms of 0.002
Uanis(B5) \\sim Ueq, Uanis(F17) \\sim Ueq, Uanis(F18) \\sim Ueq, Uanis(F19)
\\sim Ueq, Uanis(F20) \\sim Ueq: with sigma of 0.01 and sigma for terminal
atoms of 0.02
4. Others
 Sof(H97A)=Sof(C115)=Sof(H11C)=Sof(H11D)=1-FVAR(1)
 Sof(C90)=Sof(H90A)=Sof(H90B)=Sof(H97)=FVAR(1)
 Sof(H10G)=Sof(H10H)=Sof(C114)=Sof(H114)=Sof(C116)=Sof(H11E)=Sof(H11F)=1-FVAR(2)
 Sof(H10E)=Sof(H10F)=Sof(C108)=Sof(H108)=Sof(C109)=Sof(H10I)=Sof(H10J)=FVAR(2)
 Fixed Sof: B3(0.3) F13(0.3) F14(0.3) F15(0.3) F16(0.3) B5(0.2) F17(0.2)
 F18(0.2) F19(0.2) F20(0.2)
5.a Ternary CH refined with riding coordinates:
 C13(H13), C44(H44), C47(H47), C48(H48), C53(H53), C54(H54), C61(H61),
 C67(H67), C69(H69), C72(H72), C73(H73), C75(H75), C77(H77), C78(H78), C79(H79),
  C80(H80), C81(H81), C83(H83), C84(H84), C86(H86), C88(H88), C89(H89),
 C93(H93), C94(H94), C95(H95), C96(H96), C98(H98), C103(H103)
5.b Secondary CH2 refined with riding coordinates:
 C33(H33A,H33B), C56(H56A,H56B), C87(H87A,H87B), C104(H10A,H10B), C105(H10C,
 H10D), C106(H10E,H10F), C106(H10G,H10H)
5.c Aromatic/amide H refined with riding coordinates:
 C1(H1), C3(H3), C7(H7), C10(H10), C15(H15), C16(H16), C18(H18), C19(H19),
 C21(H21), C23(H23), C24(H24), C25(H25), C26(H26), C27(H27), C28(H28), C30(H30),
  C32(H32), C36(H36), C39(H39), C42(H42), C43(H43), C45(H45), C46(H46),
 C50(H50), C52(H52), C55(H55), C57(H57), C58(H58), C60(H60), C62(H62), C63(H63),
  C64(H64), C65(H65), C66(H66), C68(H68), C71(H71), C74(H74), C76(H76),
 C82(H82), C85(H85), C91(H91), C92(H92), C97(H97), C97(H97A), C100(H100),
 C101(H101), C102(H102), C107(H107), C108(H108), C114(H114)
5.d X=CH2 refined with riding coordinates:
 C70(H70A,H70B), C90(H90A,H90B), C99(H99A,H99B), C109(H10I,H10J), C111(H11A,
 H11B), C115(H11C,H11D), C116(H11E,H11F), C117(H11G,H11H)
5.e Idealised Me refined as rotating group:
 C113(H11I,H11J,H11K)
;
_platon_squeeze_void_probe_radius 1.20
_olex2_submission_special_instructions 'No special instructions were received'

loop_
_space_group_symop_operation_xyz
'x, y, z'
'-y, x-y, z'
'-x+y, -x, z'
'y, x, -z+1/2'
'x-y, -y, -z+1/2'
'-x, -x+y, -z+1/2'
'x+2/3, y+1/3, z+1/3'
'-y+2/3, x-y+1/3, z+1/3'
'-x+y+2/3, -x+1/3, z+1/3'
'y+2/3, x+1/3, -z+5/6'
'x-y+2/3, -y+1/3, -z+5/6'
'-x+2/3, -x+y+1/3, -z+5/6'
'x+1/3, y+2/3, z+2/3'
'-y+1/3, x-y+2/3, z+2/3'
'-x+y+1/3, -x+2/3, z+2/3'
'y+1/3, x+2/3, -z+7/6'
'x-y+1/3, -y+2/3, -z+7/6'
'-x+1/3, -x+y+2/3, -z+7/6'
'-x, -y, -z'
'y, -x+y, -z'
'x-y, x, -z'
'-y, -x, z-1/2'
'-x+y, y, z-1/2'
'x, x-y, z-1/2'
'-x+2/3, -y+1/3, -z+1/3'
'y+2/3, -x+y+1/3, -z+1/3'
'x-y+2/3, x+1/3, -z+1/3'
'-y+2/3, -x+1/3, z-1/6'
'-x+y+2/3, y+1/3, z-1/6'
'x+2/3, x-y+1/3, z-1/6'
'-x+1/3, -y+2/3, -z+2/3'
'y+1/3, -x+y+2/3, -z+2/3'
'x-y+1/3, x+2/3, -z+2/3'
'-y+1/3, -x+2/3, z+1/6'
'-x+y+1/3, y+2/3, z+1/6'
'x+1/3, x-y+2/3, z+1/6'

loop_
_atom_site_label
_atom_site_type_symbol
_atom_site_fract_x
_atom_site_fract_y
_atom_site_fract_z
_atom_site_U_iso_or_equiv
_atom_site_adp_type
_atom_site_occupancy
_atom_site_site_symmetry_order
_atom_site_calc_flag
_atom_site_refinement_flags_posn
_atom_site_refinement_flags_adp
_atom_site_refinement_flags_occupancy
_atom_site_disorder_assembly
_atom_site_disorder_group
Pd1 Pd 0.49554(2) 0.33660(2) 0.45488(2) 0.04434(13) Uani 1 1 d . . . . .
Pd2 Pd 0.44999(2) 0.32828(2) 0.48246(2) 0.05141(14) Uani 1 1 d . . . . .
Pd3 Pd 0.29274(2) 0.09075(2) 0.48641(2) 0.05780(16) Uani 1 1 d . . . . .
Pd4 Pd 0.45082(2) 0.36539(2) 0.45236(2) 0.04870(14) Uani 1 1 d . . . . .
Pd5 Pd 0.22900(2) 0.07541(2) 0.47029(2) 0.05612(16) Uani 1 1 d . . . . .
Pd6 Pd 0.26427(2) 0.04028(2) 0.45942(2) 0.05383(15) Uani 1 1 d . . . . .
S1 S 0.43747(5) 0.40023(5) 0.43087(2) 0.0549(4) Uani 1 1 d . . . . .
S2 S 0.18548(4) 0.09499(4) 0.47080(2) 0.0516(4) Uani 1 1 d . . . . .
S3 S 0.34255(5) 0.12677(6) 0.50663(3) 0.0812(7) Uani 1 1 d . . . . .
N1 N 0.11716(13) 0.05151(13) 0.48080(6) 0.0428(11) Uani 1 1 d . . . . .
C1 C 0.17012(16) 0.00884(16) 0.42048(8) 0.0450(14) Uani 1 1 d . . . . .
H1 H 0.175615 -0.009212 0.417510 0.054 Uiso 1 1 calc R . . . .
N2 N 0.12962(12) 0.03313(13) 0.45714(6) 0.0406(11) Uani 1 1 d . . . . .
N3 N 0.10274(13) 0.15101(14) 0.41368(6) 0.0438(11) Uani 1 1 d . . . . .
N4 N 0.30132(16) 0.14157(16) 0.52901(8) 0.0688(18) Uani 1 1 d . . . . .
C2 C 0.31190(15) 0.31059(15) 0.45972(8) 0.0423(13) Uani 1 1 d . . . . .
N5 N 0.35823(16) 0.00773(15) 0.37506(7) 0.0516(13) Uani 1 1 d . . . . .
C3 C 0.22121(17) 0.02853(16) 0.39023(8) 0.0467(14) Uani 1 1 d . . . . .
H3 H 0.224157 0.015991 0.399720 0.056 Uiso 1 1 calc R . . . .
C4 C 0.26646(16) 0.21829(16) 0.47971(7) 0.0424(13) Uani 1 1 d . . . . .
C5 C 0.36579(16) 0.38023(16) 0.45352(8) 0.0449(13) Uani 1 1 d . . . . .
C6 C 0.17808(16) 0.03635(16) 0.40863(8) 0.0447(14) Uani 1 1 d . . . . .
C7 C 0.09418(15) 0.00975(17) 0.46079(8) 0.0442(13) Uani 1 1 d . . . . .
H7 H 0.078347 -0.010712 0.454133 0.053 Uiso 1 1 calc R . . . .
C8 C 0.19416(15) 0.20162(15) 0.44610(7) 0.0399(12) Uani 1 1 d . . . . .
C9 C 0.14361(15) 0.05880(15) 0.46937(7) 0.0382(12) Uani 1 1 d . . . . .
N6 N 0.44235(15) 0.46271(14) 0.44225(8) 0.0559(14) Uani 1 1 d . . . . .
N7 N 0.39372(14) 0.41642(13) 0.45052(7) 0.0471(12) Uani 1 1 d . . . . .
C10 C 0.23449(15) 0.20162(16) 0.47002(7) 0.0420(13) Uani 1 1 d . . . . .
H10 H 0.217245 0.177454 0.472457 0.050 Uiso 1 1 calc R . . . .
C11 C 0.27056(16) 0.02548(16) 0.37469(8) 0.0438(13) Uani 1 1 d . . . . .
C12 C 0.27510(16) 0.19885(17) 0.49290(8) 0.0458(14) Uani 1 1 d . . . . .
C13 C 0.1981(2) 0.02220(19) 0.48182(10) 0.0598(15) Uani 1 1 d . U . . .
H13 H 0.171681 0.010977 0.480098 0.072 Uiso 1 1 calc R . . . .
C14 C 0.20550(17) 0.08378(17) 0.34778(8) 0.0483(14) Uani 1 1 d . . . . .
C15 C 0.28482(19) 0.0215(2) 0.39002(9) 0.0568(17) Uani 1 1 d . . . . .
H15 H 0.274835 0.023281 0.400828 0.068 Uiso 1 1 calc R . . . .
C16 C 0.25311(15) 0.25547(16) 0.45344(7) 0.0408(13) Uani 1 1 d . . . . .
H16 H 0.248957 0.267979 0.444342 0.049 Uiso 1 1 calc R . . . .
C17 C 0.21063(17) 0.06326(16) 0.36196(8) 0.0475(14) Uani 1 1 d . . . . .
C18 C 0.23625(16) 0.05238(16) 0.36092(8) 0.0453(14) Uani 1 1 d . . . . .
H18 H 0.249870 0.056867 0.350485 0.054 Uiso 1 1 calc R . . . .
C19 C 0.17969(16) 0.22082(17) 0.43840(8) 0.0455(14) Uani 1 1 d . . . . .
H19 H 0.190507 0.245705 0.440642 0.055 Uiso 1 1 calc R . . . .
C20 C 0.28447(15) 0.27279(15) 0.46315(7) 0.0403(13) Uani 1 1 d . . . . .
C21 C 0.15440(15) 0.00732(15) 0.43646(8) 0.0427(13) Uani 1 1 d . . . . .
H21 H 0.148922 -0.011684 0.444395 0.051 Uiso 1 1 calc R . . . .
C22 C 0.3231(2) 0.1291(2) 0.52603(10) 0.071(2) Uani 1 1 d . . . . .
C23 C 0.14693(17) 0.14840(17) 0.43246(8) 0.0477(14) Uani 1 1 d . . . . .
H23 H 0.135404 0.123360 0.430531 0.057 Uiso 1 1 calc R . . . .
C24 C 0.25753(18) 0.14998(18) 0.51324(9) 0.0556(17) Uani 1 1 d . . . . .
H24 H 0.239252 0.129197 0.518823 0.067 Uiso 1 1 calc R . . . .
C25 C 0.29078(15) 0.25412(16) 0.47610(7) 0.0416(13) Uani 1 1 d . . . . .
H25 H 0.312241 0.266023 0.482719 0.050 Uiso 1 1 calc R . . . .
N8 N 0.40752(18) 0.01063(18) 0.38274(8) 0.0693(18) Uani 1 1 d . . . . .
C26 C 0.28493(18) 0.02177(18) 0.35904(8) 0.0500(15) Uani 1 1 d . . . . .
H26 H 0.274954 0.023167 0.348158 0.060 Uiso 1 1 calc R . . . .
C27 C 0.31381(18) 0.01601(18) 0.35923(8) 0.0510(15) Uani 1 1 d . . . . .
H27 H 0.323617 0.013902 0.348437 0.061 Uiso 1 1 calc R . . . .
C28 C 0.34750(17) 0.35805(17) 0.43956(8) 0.0480(15) Uani 1 1 d . . . . .
H28 H 0.353406 0.366549 0.427852 0.058 Uiso 1 1 calc R . . . .
C29 C 0.22762(15) 0.21997(16) 0.45687(7) 0.0412(13) Uani 1 1 d . . . . .
C30 C 0.17657(16) 0.16471(16) 0.44307(8) 0.0454(14) Uani 1 1 d . . . . .
H30 H 0.185286 0.150729 0.448439 0.055 Uiso 1 1 calc R . . . .
C31 C 0.42464(17) 0.42688(17) 0.44179(8) 0.0482(14) Uani 1 1 d . . . . .
C32 C 0.15006(16) 0.20471(17) 0.42759(8) 0.0458(14) Uani 1 1 d . . . . .
H32 H 0.140964 0.218456 0.422318 0.055 Uiso 1 1 calc R . . . .
C33 C 0.1209(2) 0.07386(17) 0.49597(8) 0.0559(17) Uani 1 1 d D . . . .
H33A H 0.143449 0.080031 0.502125 0.067 Uiso 1 1 calc R . . . .
H33B H 0.100982 0.059891 0.504194 0.067 Uiso 1 1 calc R . . . .
C34 C 0.2103(2) 0.1834(2) 0.30920(9) 0.0599(18) Uani 1 1 d . . . . .
C35 C 0.3892(2) 0.0279(2) 0.38418(9) 0.0574(17) Uani 1 1 d . . . . .
C36 C 0.35753(19) 0.36787(18) 0.47049(8) 0.0538(16) Uani 1 1 d . . . . .
H36 H 0.370223 0.382953 0.480082 0.065 Uiso 1 1 calc R . . . .
N9 N 0.32649(19) 0.11572(16) 0.54231(10) 0.076(2) Uani 1 1 d . . . . .
C37 C 0.13382(15) 0.16839(16) 0.42456(7) 0.0413(13) Uani 1 1 d . . . . .
C38 C 0.19701(19) 0.12584(19) 0.32283(8) 0.0547(16) Uani 1 1 d . . . . .
C39 C 0.31088(17) 0.20940(19) 0.49663(10) 0.0614(19) Uani 1 1 d . . . . .
H39 H 0.329412 0.229535 0.490756 0.074 Uiso 1 1 calc R . . . .
C40 C 0.19676(16) 0.03974(16) 0.39177(8) 0.0469(14) Uani 1 1 d . . . . .
C41 C 0.32843(17) 0.01333(17) 0.37478(8) 0.0471(14) Uani 1 1 d . . . . .
C42 C 0.15466(19) 0.06145(18) 0.42945(9) 0.0550(17) Uani 1 1 d . . . . .
H42 H 0.149377 0.079575 0.432594 0.066 Uiso 1 1 calc R . . . .
C43 C 0.22983(19) 0.12793(18) 0.32453(8) 0.0527(16) Uani 1 1 d . . . . .
H43 H 0.249308 0.143601 0.317280 0.063 Uiso 1 1 calc R . . . .
C44 C 0.4515(2) 0.2802(2) 0.45430(10) 0.088(3) Uani 1 1 d D . . . .
H44 H 0.459895 0.262450 0.453994 0.105 Uiso 1 1 calc R . . . .
C45 C 0.32094(17) 0.32391(16) 0.44274(8) 0.0460(14) Uani 1 1 d . . . . .
H45 H 0.308315 0.308884 0.433119 0.055 Uiso 1 1 calc R . . . .
C46 C 0.24847(16) 0.16890(16) 0.50175(8) 0.0460(14) Uani 1 1 d . . . . .
H46 H 0.224039 0.161573 0.499834 0.055 Uiso 1 1 calc R . . . .
C47 C 0.2128(2) 0.0021(2) 0.47481(11) 0.0713(17) Uani 1 1 d . U . . .
H47 H 0.195642 -0.020533 0.468695 0.086 Uiso 1 1 calc R . . . .
N10 N 0.19218(17) 0.14748(18) 0.30995(7) 0.0612(15) Uani 1 1 d . . . . .
C48 C 0.2887(3) 0.0799(2) 0.43933(13) 0.087(2) Uani 1 1 d . U . . .
H48 H 0.293842 0.071225 0.428135 0.105 Uiso 1 1 calc R . . . .
C49 C 0.14672(15) 0.03390(16) 0.44076(8) 0.0441(14) Uani 1 1 d . . . . .
C50 C 0.17266(19) 0.08162(19) 0.34532(10) 0.0594(17) Uani 1 1 d . . . . .
H50 H 0.152849 0.065513 0.352270 0.071 Uiso 1 1 calc R . . . .
N11 N 0.1962(3) 0.1919(2) 0.29536(9) 0.087(2) Uani 1 1 d . U . . .
C51 C 0.24211(17) 0.03501(16) 0.37503(9) 0.0483(15) Uani 1 1 d . . . . .
C52 C 0.33072(18) 0.33348(17) 0.47335(8) 0.0518(16) Uani 1 1 d . . . . .
H52 H 0.324861 0.325087 0.485079 0.062 Uiso 1 1 calc R . . . .
C53 C 0.2116(2) 0.0473(2) 0.49550(11) 0.0661(16) Uani 1 1 d . U . . .
H53 H 0.192641 0.050648 0.501159 0.079 Uiso 1 1 calc R . . . .
C54 C 0.45406(19) 0.2965(2) 0.43829(10) 0.091(4) Uani 1 1 d D . . . .
H54 H 0.463279 0.287778 0.428569 0.109 Uiso 1 1 calc R . . . .
C55 C 0.19137(16) 0.05667(16) 0.37763(8) 0.0479(14) Uani 1 1 d . . . . .
H55 H 0.174081 0.064016 0.378588 0.057 Uiso 1 1 calc R . . . .
C56 C 0.4784(2) 0.4867(2) 0.43513(11) 0.075(2) Uani 1 1 d D . . . .
H56A H 0.476977 0.502457 0.426120 0.090 Uiso 1 1 calc R . . . .
H56B H 0.487524 0.472292 0.429430 0.090 Uiso 1 1 calc R . . . .
C57 C 0.3586(2) -0.02135(19) 0.36758(9) 0.0561(17) Uani 1 1 d . . . . .
H57 H 0.340651 -0.038989 0.360265 0.067 Uiso 1 1 calc R . . . .
C58 C 0.08633(17) 0.02132(17) 0.47546(8) 0.0462(14) Uani 1 1 d . . . . .
H58 H 0.063765 0.010755 0.481151 0.055 Uiso 1 1 calc R . . . .
C59 C 0.29263(19) 0.16094(19) 0.51666(10) 0.064(2) Uani 1 1 d . . . . .
C60 C 0.4229(2) 0.47478(19) 0.45125(10) 0.0634(19) Uani 1 1 d . . . . .
H60 H 0.429678 0.499037 0.453286 0.076 Uiso 1 1 calc R . . . .
C61 C 0.4743(2) 0.3913(3) 0.48696(13) 0.086(3) Uani 1 1 d . . . . .
H61 H 0.460010 0.397270 0.495170 0.104 Uiso 1 1 calc R . . . .
C62 C 0.3198(2) 0.1910(2) 0.50874(11) 0.076(3) Uani 1 1 d . . . . .
H62 H 0.344040 0.198954 0.511494 0.092 Uiso 1 1 calc R . . . .
C63 C 0.3925(2) 0.44595(18) 0.45665(10) 0.0617(18) Uani 1 1 d . . . . .
H63 H 0.373914 0.445876 0.463334 0.074 Uiso 1 1 calc R . . . .
C64 C 0.1703(2) 0.06289(19) 0.41352(9) 0.0573(17) Uani 1 1 d . . . . .
H64 H 0.175906 0.082173 0.405745 0.069 Uiso 1 1 calc R . . . .
C65 C 0.3887(2) -0.0199(2) 0.37258(10) 0.070(2) Uani 1 1 d . . . . .
H65 H 0.396025 -0.036662 0.369722 0.084 Uiso 1 1 calc R . . . .
C66 C 0.1671(3) 0.1339(3) 0.29677(12) 0.085(3) Uani 1 1 d . . . . .
H66 H 0.151163 0.109332 0.294428 0.102 Uiso 1 1 calc R . . . .
C67 C 0.3967(2) 0.3064(2) 0.45767(10) 0.112(5) Uani 1 1 d D . . . .
H67 H 0.374733 0.307696 0.460499 0.134 Uiso 1 1 calc R . . . .
C68 C 0.23396(17) 0.10665(17) 0.33707(8) 0.0487(14) Uani 1 1 d . . . . .
H68 H 0.256377 0.107799 0.338298 0.058 Uiso 1 1 calc R . . . .
C69 C 0.2466(3) 0.0044(2) 0.48137(12) 0.0798(17) Uani 1 1 d . U . . .
H69 H 0.248074 -0.017798 0.479615 0.096 Uiso 1 1 calc R . . . .
C70 C 0.1128(3) 0.1152(3) 0.47678(11) 0.086(3) Uani 1 1 d D . . . .
H70A H 0.105350 0.098849 0.467254 0.104 Uiso 1 1 calc R . . . .
H70B H 0.113939 0.137613 0.475382 0.104 Uiso 1 1 calc R . . . .
C71 C 0.1683(2) 0.1025(2) 0.33291(10) 0.0618(18) Uani 1 1 d . . . . .
H71 H 0.145659 0.100841 0.331375 0.074 Uiso 1 1 calc R . . . .
C72 C 0.3166(3) 0.0946(3) 0.45107(14) 0.0853(19) Uani 1 1 d . U . . .
H72 H 0.336896 0.091016 0.447605 0.102 Uiso 1 1 calc R . . . .
C73 C 0.5055(2) 0.41054(19) 0.45764(10) 0.069(2) Uani 1 1 d . . . . .
H73 H 0.513292 0.431091 0.449382 0.083 Uiso 1 1 calc R . . . .
C74 C 0.3130(2) 0.0152(2) 0.39044(9) 0.064(2) Uani 1 1 d . . . . .
H74 H 0.321846 0.012061 0.401334 0.077 Uiso 1 1 calc R . . . .
C75 C 0.2661(3) 0.0501(3) 0.50616(14) 0.095(2) Uani 1 1 d D U . . .
H75 H 0.279184 0.054690 0.517555 0.114 Uiso 1 1 calc R . . . .
C76 C 0.4338(3) 0.0080(3) 0.41081(14) 0.113(3) Uani 1 1 d D U . . .
H76 H 0.454366 0.012124 0.417269 0.136 Uiso 1 1 calc R . . . .
C77 C 0.4093(2) 0.3169(2) 0.44075(11) 0.093(3) Uani 1 1 d D . . . .
H77 H 0.392764 0.319908 0.432651 0.111 Uiso 1 1 calc R . . . .
C78 C 0.40413(19) 0.2867(2) 0.46950(11) 0.108(5) Uani 1 1 d D . . . .
H78 H 0.383886 0.271876 0.477626 0.129 Uiso 1 1 calc R . . . .
C79 C 0.4288(2) 0.2754(2) 0.46817(11) 0.092(3) Uani 1 1 d D . . . .
H79 H 0.423816 0.254771 0.475972 0.111 Uiso 1 1 calc R . . . .
C80 C 0.2706(2) 0.0286(3) 0.49500(13) 0.0841(19) Uani 1 1 d D U . . .
H80 H 0.289839 0.023529 0.498590 0.101 Uiso 1 1 calc R . . . .
C81 C 0.2409(3) 0.0593(2) 0.50576(13) 0.084(2) Uani 1 1 d D U . . .
H81 H 0.241073 0.073535 0.516127 0.101 Uiso 1 1 calc R . . . .
C82 C 0.2899(2) 0.13585(19) 0.54680(10) 0.072(2) Uani 1 1 d . . . . .
H82 H 0.273820 0.142128 0.552038 0.086 Uiso 1 1 calc R . . . .
C83 C 0.5347(3) 0.3788(3) 0.47160(14) 0.087(3) Uani 1 1 d . . . . .
H83 H 0.558964 0.381215 0.471502 0.104 Uiso 1 1 calc R . . . .
C84 C 0.2539(2) 0.1098(2) 0.44837(11) 0.0729(17) Uani 1 1 d . U . . .
H84 H 0.238642 0.117856 0.442321 0.087 Uiso 1 1 calc R . . . .
C85 C 0.07291(18) 0.1548(2) 0.41544(8) 0.0563(17) Uani 1 1 d . . . . .
H85 H 0.069723 0.169372 0.423725 0.068 Uiso 1 1 calc R . . . .
C86 C 0.4907(3) 0.3755(3) 0.49476(12) 0.095(4) Uani 1 1 d . . . . .
H86 H 0.489580 0.375162 0.507872 0.115 Uiso 1 1 calc R . . . .
C87 C 0.4399(3) 0.0196(3) 0.39213(12) 0.096(3) Uani 1 1 d D U . . .
H87A H 0.455956 0.045782 0.391698 0.116 Uiso 1 1 calc R . . . .
H87B H 0.452084 0.008351 0.386129 0.116 Uiso 1 1 calc R . . . .
C88 C 0.5286(2) 0.3971(2) 0.45828(11) 0.071(2) Uani 1 1 d . . . . .
H88 H 0.548865 0.408796 0.449765 0.086 Uiso 1 1 calc R . . . .
C89 C 0.43624(19) 0.31380(19) 0.43262(11) 0.090(3) Uani 1 1 d D . . . .
H89 H 0.439122 0.319778 0.419828 0.108 Uiso 1 1 calc R . . . .
C90 C 0.5167(4) 0.5435(3) 0.4474(2) 0.094(6) Uani 0.562(19) 1 d D U P A 1
H90A H 0.510177 0.552674 0.437605 0.113 Uiso 0.562(19) 1 calc R . P A 1
H90B H 0.532914 0.559452 0.455903 0.113 Uiso 0.562(19) 1 calc R . P A 1
C91 C 0.1211(2) 0.1071(2) 0.49146(10) 0.072(2) Uani 1 1 d D . . . .
H91 H 0.128354 0.124480 0.500494 0.086 Uiso 1 1 calc R . . . .
C92 C 0.1692(3) 0.1611(3) 0.28802(13) 0.096(3) Uani 1 1 d . . . . .
H92 H 0.154650 0.159684 0.278363 0.115 Uiso 1 1 calc R . . . .
C93 C 0.4807(2) 0.4083(2) 0.47058(12) 0.076(2) Uani 1 1 d . . . . .
H93 H 0.475074 0.428059 0.470081 0.091 Uiso 1 1 calc R . . . .
C94 C 0.3068(3) 0.1367(3) 0.46892(14) 0.098(2) Uani 1 1 d . U . . .
H94 H 0.322323 0.160638 0.474410 0.118 Uiso 1 1 calc R . . . .
C95 C 0.3251(3) 0.1188(3) 0.46341(15) 0.099(2) Uani 1 1 d . U . . .
H95 H 0.351307 0.132494 0.465944 0.118 Uiso 1 1 calc R . . . .
C96 C 0.2593(3) 0.0851(3) 0.43873(12) 0.090(2) Uani 1 1 d . U . . .
H96 H 0.243120 0.074262 0.428398 0.108 Uiso 1 1 calc R . . . .
C97 C 0.5033(2) 0.5088(2) 0.44916(13) 0.087(3) Uani 1 1 d D U . . .
H97 H 0.509143 0.498653 0.458763 0.104 Uiso 0.562(19) 1 calc R . P A 1
H97A H 0.525410 0.528226 0.445382 0.104 Uiso 0.438(19) 1 calc R . P A 2
C98 C 0.5166(4) 0.3679(2) 0.48774(15) 0.103(4) Uani 1 1 d . . . . .
H98 H 0.527121 0.358355 0.496384 0.123 Uiso 1 1 calc R . . . .
C99 C 0.4029(4) -0.0077(4) 0.41955(18) 0.141(5) Uani 1 1 d D U . . .
H99A H 0.381449 -0.012497 0.413764 0.169 Uiso 1 1 calc R . . . .
H99B H 0.402305 -0.013933 0.431543 0.169 Uiso 1 1 calc R . . . .
F1 F 0.3803(2) -0.0139(2) 0.48983(11) 0.156(3) Uani 1 1 d D U . . .
F2 F 0.4312(4) 0.0259(4) 0.47657(19) 0.262(6) Uani 1 1 d D U . . .
F3 F 0.4337(3) 0.0036(3) 0.50414(15) 0.209(4) Uani 1 1 d D U . . .
C100 C 0.2114(4) 0.2308(4) 0.27071(14) 0.156(4) Uani 1 1 d D U . . .
H100 H 0.228429 0.227183 0.264521 0.187 Uiso 1 1 calc R . . . .
C101 C 0.3791(2) 0.1233(3) 0.55748(12) 0.088(3) Uani 1 1 d D U . . .
H101 H 0.391405 0.148406 0.555622 0.105 Uiso 1 1 calc R . . . .
C102 C 0.3054(3) 0.1204(2) 0.55461(12) 0.079(2) Uani 1 1 d . . . . .
H102 H 0.302782 0.113615 0.566610 0.095 Uiso 1 1 calc R . . . .
C103 C 0.2743(3) 0.1318(2) 0.46203(12) 0.0772(18) Uani 1 1 d . U . . .
H103 H 0.269373 0.151513 0.464818 0.093 Uiso 1 1 calc R . . . .
C104 C 0.3506(3) 0.1008(2) 0.54480(14) 0.095(3) Uani 1 1 d D . . . .
H10A H 0.336734 0.076012 0.549300 0.114 Uiso 1 1 calc R . . . .
H10B H 0.361322 0.100193 0.533425 0.114 Uiso 1 1 calc R . . . .
C105 C 0.2066(4) 0.2279(3) 0.28928(12) 0.112(3) Uani 1 1 d D U . . .
H10C H 0.187828 0.233564 0.292584 0.134 Uiso 1 1 calc R . . . .
H10D H 0.229068 0.245366 0.295107 0.134 Uiso 1 1 calc R . . . .
F4 F 0.37378(13) 0.20467(15) 0.54131(6) 0.0870(14) Uani 1 1 d . . . . .
F5 F 0.42804(14) 0.21563(16) 0.55002(7) 0.0904(15) Uani 1 1 d . . . . .
F6 F 0.41173(15) 0.25640(13) 0.55376(7) 0.0946(16) Uani 1 1 d . . . . .
F7 F 0.38610(17) 0.20737(15) 0.57015(6) 0.0990(17) Uani 1 1 d . . . . .
B1 B 0.3991(2) 0.2202(2) 0.55410(9) 0.0534(18) Uani 1 1 d . . . . .
F8 F 0.4154(4) -0.0279(4) 0.4799(2) 0.291(6) Uani 1 1 d D U . . .
F9 F 0.20197(11) 0.12190(11) 0.55018(5) 0.0646(10) Uani 1 1 d . . . . .
F10 F 0.14498(10) 0.07658(11) 0.54607(5) 0.0623(10) Uani 1 1 d . . . . .
F11 F 0.17040(13) 0.12252(11) 0.52687(5) 0.0719(12) Uani 1 1 d . . . . .
F12 F 0.18896(11) 0.08195(10) 0.52808(6) 0.0720(12) Uani 1 1 d . . . . .
B2 B 0.1768(2) 0.10073(19) 0.53780(10) 0.0501(17) Uani 1 1 d . . . . .
N12 N 0.06438(15) 0.11713(19) 0.39422(8) 0.0661(17) Uani 1 1 d . . . . .
C106 C 0.0465(2) 0.0905(3) 0.37998(13) 0.095(3) Uani 1 1 d D U . . .
H10E H 0.048250 0.102991 0.368807 0.114 Uiso 0.685(12) 1 calc R . P B 1
H10F H 0.058499 0.076317 0.378398 0.114 Uiso 0.685(12) 1 calc R . P B 1
H10G H 0.064724 0.092026 0.371629 0.114 Uiso 0.315(12) 1 calc R . P B 2
H10H H 0.030205 0.096353 0.373489 0.114 Uiso 0.315(12) 1 calc R . P B 2
C107 C 0.04944(19) 0.1339(3) 0.40325(10) 0.074(2) Uani 1 1 d . . . . .
H107 H 0.026547 0.131247 0.401205 0.088 Uiso 1 1 calc R . . . .
C108 C 0.0089(3) 0.0667(4) 0.3844(2) 0.105(4) Uani 0.685(12) 1 d D U P B 1
H108 H 0.003274 0.053085 0.394863 0.126 Uiso 0.685(12) 1 calc R . P B 1
C109 C -0.0176(4) 0.0633(6) 0.3745(3) 0.138(6) Uani 0.685(12) 1 d D U P B 1
H10I H -0.012709 0.076671 0.363902 0.166 Uiso 0.685(12) 1 calc R . P B 1
H10J H -0.041633 0.047520 0.377864 0.166 Uiso 0.685(12) 1 calc R . P B 1
C110 C 0.09767(17) 0.12806(18) 0.40022(8) 0.0499(15) Uani 1 1 d . . . . .
S4 S 0.12716(4) 0.11689(4) 0.39164(2) 0.0512(4) Uani 1 1 d . . . . .
S5 S 0.24396(5) 0.21268(5) 0.32252(2) 0.0593(4) Uani 1 1 d . . . . .
S6 S 0.40338(6) 0.06722(6) 0.39506(3) 0.0725(6) Uani 1 1 d . . . . .
B3 B 0.2929(8) 0.1603(11) 0.4043(5) 0.413(15) Uani 0.3 1 d D U P C -1
F13 F 0.3091(14) 0.1803(16) 0.4186(7) 0.412(15) Uani 0.3 1 d D U P C -1
F14 F 0.2573(7) 0.1400(10) 0.4067(5) 0.415(15) Uani 0.3 1 d D U P C -1
B4 B 0.4161(3) -0.0001(4) 0.48878(19) 0.215(6) Uani 1 1 d D U . . .
F15 F 0.3029(16) 0.1823(16) 0.3904(7) 0.411(15) Uani 0.3 1 d D U P C -1
F16 F 0.3040(14) 0.1366(17) 0.4017(10) 0.414(15) Uani 0.3 1 d D U P C -1
C111 C 0.1884(5) 0.2394(5) 0.2632(2) 0.203(6) Uani 1 1 d D U . . .
H11A H 0.172114 0.242547 0.270213 0.244 Uiso 1 1 calc R . . . .
H11B H 0.188588 0.242223 0.250789 0.244 Uiso 1 1 calc R . . . .
N13 N 0.5238(3) 0.0766(4) 0.42344(18) 0.164(6) Uani 1 1 d . . . . .
C112 C 0.5051(3) 0.0787(4) 0.4334(2) 0.115(4) Uani 1 1 d . . . . .
C113 C 0.4794(6) 0.0793(6) 0.4447(4) 0.278(15) Uani 1 1 d . . . . .
H11I H 0.490424 0.089164 0.456110 0.416 Uiso 1 1 calc GR . . . .
H11J H 0.459449 0.054929 0.446294 0.416 Uiso 1 1 calc GR . . . .
H11K H 0.470663 0.094201 0.439519 0.416 Uiso 1 1 calc GR . . . .
C114 C 0.0253(8) 0.0526(6) 0.3869(4) 0.095(5) Uani 0.315(12) 1 d D U P B 2
H114 H 0.011612 0.034821 0.378454 0.115 Uiso 0.315(12) 1 calc R . P B 2
C115 C 0.4984(7) 0.5047(7) 0.4664(3) 0.121(9) Uani 0.438(19) 1 d D U P A 2
H11C H 0.476810 0.485747 0.471010 0.145 Uiso 0.438(19) 1 calc R . P A 2
H11D H 0.516607 0.520812 0.474156 0.145 Uiso 0.438(19) 1 calc R . P A 2
C116 C 0.0232(8) 0.0412(8) 0.4028(4) 0.091(8) Uani 0.315(12) 1 d D U P B 2
H11E H 0.036154 0.057487 0.411990 0.109 Uiso 0.315(12) 1 calc R . P B 2
H11F H 0.008720 0.016421 0.405368 0.109 Uiso 0.315(12) 1 calc R . P B 2
C117 C 0.3899(3) 0.1100(4) 0.57260(16) 0.117(4) Uani 1 1 d . U . . .
H11G H 0.378224 0.085110 0.574921 0.140 Uiso 1 1 calc R . . . .
H11H H 0.408450 0.126301 0.580101 0.140 Uiso 1 1 calc R . . . .
B5 B 0.2824(6) 0.1364(6) 0.3989(3) 0.116(7) Uani 0.2 1 d D U P C -1
F17 F 0.3121(6) 0.1571(8) 0.4078(4) 0.121(7) Uani 0.2 1 d D U P C -1
F18 F 0.2844(8) 0.1485(8) 0.3829(3) 0.124(7) Uani 0.2 1 d D U P C -1
F19 F 0.2547(7) 0.1345(8) 0.4075(4) 0.134(8) Uani 0.2 1 d D U P C -1
F20 F 0.2759(9) 0.1033(7) 0.3981(4) 0.138(8) Uani 0.2 1 d D U P C -1

loop_
_atom_site_aniso_label
_atom_site_aniso_U_11
_atom_site_aniso_U_22
_atom_site_aniso_U_33
_atom_site_aniso_U_23
_atom_site_aniso_U_13
_atom_site_aniso_U_12
Pd1 0.0409(3) 0.0405(3) 0.0438(3) 0.00592(19) 0.00536(19) 0.0145(2)
Pd2 0.0547(3) 0.0494(3) 0.0436(3) 0.0106(2) 0.0116(2) 0.0211(2)
Pd3 0.0375(3) 0.0453(3) 0.0859(4) 0.0171(3) -0.0054(2) 0.0172(2)
Pd4 0.0489(3) 0.0436(3) 0.0511(3) 0.0124(2) 0.0110(2) 0.0212(2)
Pd5 0.0334(2) 0.0422(3) 0.0892(4) 0.0128(3) -0.0037(2) 0.0162(2)
Pd6 0.0427(3) 0.0460(3) 0.0710(3) 0.0192(2) 0.0011(2) 0.0208(2)
S1 0.0625(10) 0.0519(9) 0.0523(9) 0.0192(7) 0.0189(8) 0.0301(8)
S2 0.0408(8) 0.0419(8) 0.0719(10) 0.0010(7) -0.0015(7) 0.0205(7)
S3 0.0417(9) 0.0734(13) 0.1097(17) 0.0309(12) -0.0214(10) 0.0147(9)
N1 0.050(3) 0.040(3) 0.047(3) 0.008(2) 0.011(2) 0.029(2)
C1 0.045(3) 0.038(3) 0.052(3) 0.002(3) 0.014(3) 0.021(3)
N2 0.033(2) 0.043(3) 0.043(3) 0.004(2) 0.010(2) 0.018(2)
N3 0.037(3) 0.057(3) 0.038(3) 0.004(2) 0.003(2) 0.024(2)
N4 0.051(3) 0.055(4) 0.074(4) 0.024(3) -0.021(3) 0.007(3)
C2 0.036(3) 0.039(3) 0.045(3) -0.001(2) 0.004(2) 0.013(3)
N5 0.068(4) 0.059(3) 0.039(3) -0.007(2) -0.002(2) 0.040(3)
C3 0.049(3) 0.036(3) 0.050(3) 0.006(3) 0.015(3) 0.017(3)
C4 0.039(3) 0.046(3) 0.039(3) 0.003(2) 0.002(2) 0.019(3)
C5 0.042(3) 0.044(3) 0.044(3) 0.005(3) 0.006(3) 0.019(3)
C6 0.038(3) 0.042(3) 0.053(3) 0.004(3) 0.013(3) 0.018(3)
C7 0.034(3) 0.047(3) 0.048(3) 0.001(3) 0.004(2) 0.017(3)
C8 0.041(3) 0.041(3) 0.037(3) 0.006(2) 0.007(2) 0.020(3)
C9 0.039(3) 0.040(3) 0.043(3) 0.000(2) 0.003(2) 0.025(3)
N6 0.054(3) 0.043(3) 0.059(3) 0.005(3) 0.001(3) 0.015(3)
N7 0.046(3) 0.039(3) 0.046(3) 0.000(2) 0.005(2) 0.015(2)
C10 0.037(3) 0.042(3) 0.041(3) 0.004(2) 0.006(2) 0.015(3)
C11 0.046(3) 0.037(3) 0.043(3) 0.006(2) 0.011(3) 0.017(3)
C12 0.041(3) 0.047(3) 0.039(3) 0.004(3) -0.003(2) 0.015(3)
C13 0.058(3) 0.051(3) 0.070(3) 0.011(3) 0.017(3) 0.027(2)
C14 0.043(3) 0.049(4) 0.046(3) -0.002(3) 0.004(3) 0.018(3)
C15 0.063(4) 0.068(4) 0.045(3) 0.010(3) 0.020(3) 0.037(4)
C16 0.044(3) 0.046(3) 0.032(3) 0.002(2) 0.003(2) 0.022(3)
C17 0.044(3) 0.041(3) 0.049(3) 0.006(3) 0.010(3) 0.015(3)
C18 0.046(3) 0.044(3) 0.040(3) 0.000(3) 0.008(3) 0.018(3)
C19 0.042(3) 0.044(3) 0.054(3) -0.001(3) -0.002(3) 0.025(3)
C20 0.040(3) 0.037(3) 0.041(3) 0.004(2) 0.009(2) 0.017(3)
C21 0.040(3) 0.032(3) 0.051(3) 0.003(2) 0.012(3) 0.013(2)
C22 0.049(4) 0.057(4) 0.071(5) 0.024(4) -0.019(4) -0.001(4)
C23 0.047(3) 0.039(3) 0.052(3) 0.006(3) -0.001(3) 0.018(3)
C24 0.048(4) 0.046(4) 0.049(4) 0.013(3) -0.002(3) 0.006(3)
C25 0.035(3) 0.045(3) 0.034(3) 0.000(2) -0.001(2) 0.012(3)
N8 0.084(4) 0.081(4) 0.073(4) -0.035(3) -0.038(3) 0.064(4)
C26 0.054(4) 0.059(4) 0.040(3) -0.007(3) -0.002(3) 0.031(3)
C27 0.060(4) 0.062(4) 0.040(3) -0.008(3) 0.006(3) 0.037(3)
C28 0.049(3) 0.045(3) 0.035(3) 0.006(3) 0.003(3) 0.012(3)
C29 0.038(3) 0.045(3) 0.041(3) 0.001(2) 0.004(2) 0.021(3)
C30 0.044(3) 0.044(3) 0.047(3) 0.013(3) 0.002(3) 0.021(3)
C31 0.051(4) 0.047(4) 0.044(3) 0.009(3) 0.002(3) 0.023(3)
C32 0.045(3) 0.049(3) 0.052(3) 0.003(3) 0.001(3) 0.029(3)
C33 0.081(5) 0.054(4) 0.042(3) 0.006(3) 0.018(3) 0.041(4)
C34 0.073(5) 0.071(5) 0.046(4) 0.013(3) 0.023(3) 0.044(4)
C35 0.076(5) 0.072(5) 0.047(4) -0.014(3) -0.018(3) 0.054(4)
C36 0.063(4) 0.050(4) 0.036(3) -0.009(3) 0.002(3) 0.019(3)
N9 0.068(4) 0.041(3) 0.095(5) 0.012(3) -0.043(4) 0.010(3)
C37 0.040(3) 0.049(3) 0.039(3) 0.004(3) 0.004(2) 0.025(3)
C38 0.060(4) 0.063(4) 0.042(3) 0.004(3) 0.001(3) 0.031(4)
C39 0.035(3) 0.052(4) 0.074(5) 0.024(3) -0.008(3) 0.005(3)
C40 0.043(3) 0.041(3) 0.053(4) 0.002(3) 0.015(3) 0.018(3)
C41 0.053(4) 0.053(4) 0.040(3) 0.002(3) 0.006(3) 0.030(3)
C42 0.067(4) 0.054(4) 0.061(4) 0.010(3) 0.018(3) 0.043(4)
C43 0.059(4) 0.057(4) 0.044(3) 0.008(3) 0.012(3) 0.031(3)
C44 0.072(6) 0.055(5) 0.144(9) -0.042(6) -0.043(6) 0.037(5)
C45 0.048(3) 0.042(3) 0.039(3) 0.003(3) -0.006(3) 0.015(3)
C46 0.039(3) 0.045(3) 0.040(3) 0.004(3) 0.003(2) 0.011(3)
C47 0.079(3) 0.050(3) 0.079(3) 0.019(3) 0.029(3) 0.029(3)
N10 0.074(4) 0.076(4) 0.042(3) 0.002(3) -0.002(3) 0.044(4)
C48 0.102(4) 0.068(4) 0.085(4) 0.036(3) 0.044(3) 0.037(3)
C49 0.037(3) 0.045(3) 0.049(3) -0.001(3) 0.012(3) 0.019(3)
C50 0.051(4) 0.053(4) 0.069(4) 0.007(3) 0.006(3) 0.023(3)
N11 0.142(6) 0.105(5) 0.052(3) 0.008(3) 0.003(4) 0.090(5)
C51 0.047(3) 0.035(3) 0.054(4) 0.000(3) 0.012(3) 0.014(3)
C52 0.059(4) 0.044(3) 0.041(3) 0.002(3) 0.011(3) 0.017(3)
C53 0.073(3) 0.052(3) 0.074(3) 0.010(3) 0.002(3) 0.031(3)
C54 0.038(4) 0.113(8) 0.082(6) -0.056(6) 0.000(4) 0.008(4)
C55 0.041(3) 0.043(3) 0.057(4) 0.006(3) 0.011(3) 0.020(3)
C56 0.063(5) 0.054(4) 0.087(6) 0.022(4) 0.020(4) 0.014(4)
C57 0.069(4) 0.061(4) 0.051(4) -0.014(3) -0.009(3) 0.042(4)
C58 0.043(3) 0.047(3) 0.050(3) 0.004(3) 0.012(3) 0.024(3)
C59 0.051(4) 0.053(4) 0.062(4) 0.023(3) -0.015(3) 0.006(3)
C60 0.068(5) 0.044(4) 0.073(5) -0.004(3) 0.004(4) 0.024(4)
C61 0.068(5) 0.085(6) 0.074(6) -0.030(5) 0.018(5) 0.014(5)
C62 0.046(4) 0.066(5) 0.085(5) 0.033(4) -0.019(4) 0.004(4)
C63 0.060(4) 0.047(4) 0.070(5) -0.007(3) 0.006(4) 0.020(3)
C64 0.070(4) 0.055(4) 0.061(4) 0.012(3) 0.021(3) 0.043(4)
C65 0.096(6) 0.072(5) 0.068(5) -0.025(4) -0.024(4) 0.061(5)
C66 0.092(6) 0.083(6) 0.076(6) -0.004(5) -0.024(5) 0.041(5)
C67 0.047(5) 0.124(10) 0.157(11) -0.080(9) -0.013(6) 0.038(6)
C68 0.047(3) 0.053(4) 0.047(3) -0.001(3) 0.008(3) 0.026(3)
C69 0.093(4) 0.064(3) 0.095(4) 0.039(3) 0.039(3) 0.049(3)
C70 0.108(7) 0.105(7) 0.087(6) 0.016(5) 0.024(5) 0.084(6)
C71 0.051(4) 0.073(5) 0.066(4) 0.009(4) 0.002(3) 0.035(4)
C72 0.077(4) 0.084(4) 0.107(4) 0.054(3) 0.037(3) 0.049(3)
C73 0.078(5) 0.042(4) 0.061(4) 0.007(3) -0.002(4) 0.010(4)
C74 0.081(5) 0.089(6) 0.045(4) 0.008(4) 0.009(3) 0.058(5)
C75 0.083(4) 0.075(4) 0.101(4) 0.039(3) 0.003(4) 0.019(3)
C76 0.120(6) 0.132(6) 0.116(6) -0.015(5) -0.036(5) 0.085(5)
C77 0.086(7) 0.045(4) 0.140(9) -0.007(5) -0.054(7) 0.026(5)
C78 0.046(5) 0.130(9) 0.055(5) -0.005(5) 0.014(4) -0.025(5)
C79 0.091(7) 0.046(4) 0.089(7) 0.030(4) -0.030(6) -0.004(5)
C80 0.073(3) 0.082(4) 0.102(4) 0.052(3) 0.017(3) 0.042(3)
C81 0.087(4) 0.059(3) 0.089(4) 0.024(3) -0.006(3) 0.024(3)
C82 0.076(5) 0.050(4) 0.059(4) 0.023(3) -0.016(4) 0.009(4)
C83 0.071(6) 0.089(6) 0.103(7) -0.049(6) -0.043(5) 0.043(5)
C84 0.066(3) 0.082(4) 0.077(4) 0.032(3) 0.011(3) 0.042(3)
C85 0.049(4) 0.091(5) 0.043(3) -0.002(3) 0.004(3) 0.046(4)
C86 0.110(8) 0.071(6) 0.051(5) 0.007(4) 0.008(5) 0.004(6)
C87 0.101(5) 0.117(6) 0.112(5) -0.035(5) -0.044(4) 0.086(5)
C88 0.049(4) 0.066(5) 0.067(5) -0.019(4) 0.008(4) 0.005(4)
C89 0.075(6) 0.066(5) 0.057(5) 0.023(4) -0.002(4) -0.018(5)
C90 0.072(9) 0.077(9) 0.097(10) -0.013(8) 0.004(8) 0.010(7)
C91 0.097(6) 0.066(5) 0.075(5) 0.009(4) 0.031(5) 0.058(5)
C92 0.120(8) 0.103(8) 0.080(6) -0.005(6) -0.036(6) 0.067(7)
C93 0.086(6) 0.058(5) 0.089(6) -0.018(4) -0.007(5) 0.041(4)
C94 0.096(4) 0.068(4) 0.093(4) 0.034(3) -0.003(4) 0.012(3)
C95 0.072(4) 0.091(4) 0.106(4) 0.053(3) 0.003(4) 0.020(3)
C96 0.085(4) 0.077(4) 0.074(4) 0.031(3) 0.022(3) 0.015(3)
C97 0.053(4) 0.066(5) 0.108(6) 0.010(5) 0.007(5) 0.004(4)
C98 0.132(10) 0.053(5) 0.090(7) -0.001(5) -0.060(7) 0.021(6)
C99 0.176(10) 0.157(10) 0.109(8) 0.008(7) -0.029(8) 0.098(8)
F1 0.152(6) 0.171(6) 0.144(5) 0.011(5) -0.034(5) 0.079(5)
F2 0.268(9) 0.243(8) 0.284(9) 0.048(7) 0.025(7) 0.134(7)
F3 0.193(7) 0.196(7) 0.231(8) -0.009(6) 0.008(6) 0.093(6)
C100 0.200(7) 0.140(6) 0.108(5) 0.022(5) -0.014(5) 0.071(6)
C101 0.083(6) 0.080(6) 0.096(6) 0.009(5) -0.019(5) 0.037(5)
C102 0.082(6) 0.063(5) 0.071(5) 0.015(4) -0.012(5) 0.021(5)
C103 0.090(4) 0.061(3) 0.083(4) 0.026(3) 0.011(3) 0.040(3)
C104 0.097(7) 0.064(5) 0.111(7) 0.013(5) -0.048(6) 0.030(5)
C105 0.168(6) 0.115(5) 0.072(4) 0.018(4) -0.002(4) 0.085(5)
F4 0.067(3) 0.110(4) 0.070(3) -0.015(3) -0.010(2) 0.034(3)
F5 0.083(3) 0.112(4) 0.091(3) 0.008(3) 0.006(3) 0.060(3)
F6 0.102(4) 0.067(3) 0.100(4) 0.015(3) 0.006(3) 0.032(3)
F7 0.132(5) 0.098(4) 0.058(3) 0.021(3) 0.031(3) 0.050(4)
B1 0.063(5) 0.062(5) 0.038(4) 0.003(3) 0.002(3) 0.033(4)
F8 0.313(10) 0.276(9) 0.263(9) -0.003(7) 0.047(8) 0.131(7)
F9 0.063(2) 0.060(2) 0.059(2) -0.0071(19) -0.0008(19) 0.023(2)
F10 0.055(2) 0.061(2) 0.069(2) 0.008(2) 0.0122(19) 0.028(2)
F11 0.106(4) 0.051(2) 0.055(2) 0.0024(18) -0.009(2) 0.036(2)
F12 0.067(3) 0.043(2) 0.094(3) -0.009(2) 0.030(2) 0.0185(19)
B2 0.061(5) 0.036(4) 0.050(4) 0.001(3) 0.010(3) 0.022(3)
N12 0.039(3) 0.094(5) 0.061(4) -0.022(3) -0.008(3) 0.031(3)
C106 0.066(4) 0.124(6) 0.095(5) -0.047(5) -0.025(4) 0.047(4)
C107 0.044(4) 0.123(7) 0.061(4) -0.022(5) -0.008(3) 0.047(5)
C108 0.079(5) 0.119(6) 0.116(6) -0.034(5) -0.021(5) 0.050(5)
C109 0.084(9) 0.150(12) 0.159(12) -0.026(10) -0.039(9) 0.042(8)
C110 0.039(3) 0.056(4) 0.048(3) -0.004(3) -0.002(3) 0.019(3)
S4 0.0417(8) 0.0479(9) 0.0630(10) -0.0066(7) 0.0008(7) 0.0216(7)
S5 0.0663(11) 0.0639(11) 0.0476(9) 0.0078(8) 0.0221(8) 0.0325(9)
S6 0.0990(15) 0.0892(14) 0.0631(11) -0.0381(10) -0.0363(11) 0.0725(13)
B3 0.413(15) 0.413(15) 0.413(15) 0.000(3) 0.000(3) 0.207(8)
F13 0.412(15) 0.412(15) 0.412(15) 0.0000(10) 0.0000(10) 0.206(7)
F14 0.414(15) 0.414(15) 0.414(15) 0.002(4) -0.002(4) 0.206(8)
B4 0.218(7) 0.214(7) 0.215(7) 0.007(5) 0.008(5) 0.110(4)
F15 0.412(15) 0.412(15) 0.412(15) -0.001(4) 0.001(4) 0.207(8)
F16 0.414(15) 0.413(15) 0.412(15) 0.000(4) 0.002(4) 0.206(8)
C111 0.246(11) 0.166(9) 0.153(9) 0.050(8) -0.065(9) 0.069(9)
N13 0.102(8) 0.234(15) 0.172(11) 0.086(11) 0.051(8) 0.096(10)
C112 0.086(8) 0.121(10) 0.155(12) 0.008(8) -0.005(8) 0.064(7)
C113 0.21(2) 0.188(19) 0.50(4) 0.04(2) 0.14(3) 0.149(18)
C114 0.078(6) 0.109(7) 0.098(7) -0.024(6) -0.013(6) 0.046(5)
C115 0.089(12) 0.096(12) 0.127(13) 0.014(11) -0.023(11) 0.008(9)
C116 0.085(12) 0.086(13) 0.093(13) 0.004(11) 0.004(11) 0.036(10)
C117 0.106(6) 0.125(7) 0.114(7) -0.024(6) 0.000(5) 0.054(5)
B5 0.117(8) 0.123(8) 0.124(8) -0.002(6) 0.006(6) 0.074(6)
F17 0.123(9) 0.123(9) 0.124(9) -0.008(7) 0.014(7) 0.067(7)
F18 0.119(9) 0.132(9) 0.141(10) -0.001(7) 0.007(7) 0.078(7)
F19 0.134(9) 0.135(10) 0.133(10) 0.010(7) -0.010(7) 0.067(7)
F20 0.127(9) 0.143(10) 0.131(10) -0.003(7) 0.008(7) 0.058(7)

loop_
_atom_type_symbol
_atom_type_description
_atom_type_scat_dispersion_real
_atom_type_scat_dispersion_imag
_atom_type_scat_source
C C 0.0033 0.0016 'International Tables Vol C Tables 4.2.6.8 and 6.1.1.4'
H H 0.0000 0.0000 'International Tables Vol C Tables 4.2.6.8 and 6.1.1.4'
B B 0.0013 0.0007 'International Tables Vol C Tables 4.2.6.8 and 6.1.1.4'
N N 0.0061 0.0033 'International Tables Vol C Tables 4.2.6.8 and 6.1.1.4'
O O 0.0106 0.0060 'International Tables Vol C Tables 4.2.6.8 and 6.1.1.4'
F F 0.0171 0.0103 'International Tables Vol C Tables 4.2.6.8 and 6.1.1.4'
S S 0.1246 0.1234 'International Tables Vol C Tables 4.2.6.8 and 6.1.1.4'
Pd Pd -0.9988 1.0072 'International Tables Vol C Tables 4.2.6.8 and 6.1.1.4'

loop_
_geom_angle_atom_site_label_1
_geom_angle_atom_site_label_2
_geom_angle_atom_site_label_3
_geom_angle
_geom_angle_site_symmetry_1
_geom_angle_site_symmetry_3
Pd2 Pd1 Pd4 60.235(18) . .
C44 Pd1 Pd2 73.1(2) . .
C44 Pd1 Pd4 94.8(2) . .
C44 Pd1 C88 164.2(3) . .
C44 Pd1 S4 94.1(2) . 12
C54 Pd1 Pd2 95.0(2) . .
C54 Pd1 Pd4 80.5(2) . .
C54 Pd1 C44 36.74(11) . .
C54 Pd1 C83 175.7(3) . .
C54 Pd1 C88 140.9(3) . .
C54 Pd1 S4 90.0(2) . 12
C83 Pd1 Pd2 82.5(3) . .
C83 Pd1 Pd4 95.1(2) . .
C83 Pd1 C44 144.4(4) . .
C83 Pd1 C88 36.3(3) . .
C83 Pd1 S4 93.9(3) . 12
C88 Pd1 Pd2 93.45(19) . .
C88 Pd1 Pd4 70.9(2) . .
C88 Pd1 S4 101.7(2) . 12
S4 Pd1 Pd2 149.16(5) 12 .
S4 Pd1 Pd4 150.38(4) 12 .
Pd1 Pd2 Pd4 59.941(18) . .
C61 Pd2 Pd1 94.7(2) . .
C61 Pd2 Pd4 66.0(3) . .
C61 Pd2 C98 60.5(4) . .
C61 Pd2 S5 103.6(2) . 12
C78 Pd2 Pd1 93.4(2) . .
C78 Pd2 Pd4 81.0(2) . .
C78 Pd2 C61 135.6(4) . .
C78 Pd2 C79 36.43(12) . .
C78 Pd2 C98 154.4(4) . .
C78 Pd2 S5 89.4(2) . 12
C79 Pd2 Pd1 70.76(19) . .
C79 Pd2 Pd4 93.9(2) . .
C79 Pd2 C61 159.5(3) . .
C79 Pd2 C98 120.3(4) . .
C79 Pd2 S5 95.63(19) . 12
C86 Pd2 Pd1 90.9(3) . .
C86 Pd2 Pd4 92.5(3) . .
C86 Pd2 C61 33.8(4) . .
C86 Pd2 C78 169.1(5) . .
C86 Pd2 C79 153.9(5) . .
C86 Pd2 C98 33.9(4) . .
C86 Pd2 S5 91.8(2) . 12
C98 Pd2 Pd1 62.7(3) . .
C98 Pd2 Pd4 93.3(2) . .
S5 Pd2 Pd1 150.79(5) 12 .
S5 Pd2 Pd4 148.84(5) 12 .
S5 Pd2 C98 107.1(3) 12 .
Pd5 Pd3 Pd6 59.45(2) . .
S3 Pd3 Pd5 151.15(7) . .
S3 Pd3 Pd6 148.94(7) . .
C75 Pd3 Pd5 93.0(3) . .
C75 Pd3 Pd6 91.7(3) . .
C75 Pd3 S3 91.2(3) . .
C75 Pd3 C80 33.1(3) . .
C75 Pd3 C81 32.9(3) . .
C75 Pd3 C94 161.3(4) . .
C75 Pd3 C95 160.2(5) . .
C80 Pd3 Pd5 93.4(2) . .
C80 Pd3 Pd6 64.0(3) . .
C80 Pd3 S3 105.4(2) . .
C80 Pd3 C81 58.8(3) . .
C81 Pd3 Pd5 67.1(2) . .
C81 Pd3 Pd6 94.9(2) . .
C81 Pd3 S3 104.0(2) . .
C94 Pd3 Pd5 75.0(3) . .
C94 Pd3 Pd6 94.3(3) . .
C94 Pd3 S3 92.8(3) . .
C94 Pd3 C80 158.3(4) . .
C94 Pd3 C81 128.7(4) . .
C95 Pd3 Pd5 93.5(3) . .
C95 Pd3 Pd6 75.7(3) . .
C95 Pd3 S3 92.0(3) . .
C95 Pd3 C80 127.7(4) . .
C95 Pd3 C81 160.5(3) . .
C95 Pd3 C94 37.7(4) . .
Pd1 Pd4 Pd2 59.824(18) . .
S1 Pd4 Pd1 137.95(4) . .
S1 Pd4 Pd2 162.22(5) . .
S1 Pd4 C67 110.1(2) . .
S1 Pd4 C89 96.52(18) . .
C67 Pd4 Pd1 92.2(2) . .
C67 Pd4 Pd2 62.71(19) . .
C67 Pd4 C89 59.6(2) . .
C73 Pd4 Pd1 73.0(2) . .
C73 Pd4 Pd2 93.3(2) . .
C73 Pd4 S1 93.1(2) . .
C73 Pd4 C67 156.0(3) . .
C73 Pd4 C89 125.2(3) . .
C77 Pd4 Pd1 91.2(2) . .
C77 Pd4 Pd2 90.7(2) . .
C77 Pd4 S1 89.2(2) . .
C77 Pd4 C67 33.78(13) . .
C77 Pd4 C73 158.7(3) . .
C77 Pd4 C89 33.63(12) . .
C89 Pd4 Pd1 64.09(18) . .
C89 Pd4 Pd2 93.24(17) . .
C93 Pd4 Pd1 95.1(2) . .
C93 Pd4 Pd2 78.2(3) . .
C93 Pd4 S1 97.1(3) . .
C93 Pd4 C67 129.1(3) . .
C93 Pd4 C73 37.9(3) . .
C93 Pd4 C77 162.2(3) . .
C93 Pd4 C89 158.8(3) . .
Pd6 Pd5 Pd3 60.62(2) . .
S2 Pd5 Pd3 139.63(5) . .
S2 Pd5 Pd6 159.53(5) . .
C13 Pd5 Pd3 94.9(2) . .
C13 Pd5 Pd6 75.96(19) . .
C13 Pd5 S2 100.9(2) . .
C13 Pd5 C53 37.4(3) . .
C13 Pd5 C103 164.7(3) . .
C53 Pd5 Pd3 76.6(2) . .
C53 Pd5 Pd6 95.0(2) . .
C53 Pd5 S2 94.0(2) . .
C53 Pd5 C103 133.9(3) . .
C84 Pd5 Pd3 94.8(2) . .
C84 Pd5 Pd6 85.6(2) . .
C84 Pd5 S2 88.8(2) . .
C84 Pd5 C13 151.4(3) . .
C84 Pd5 C53 169.7(3) . .
C84 Pd5 C103 35.9(3) . .
C103 Pd5 Pd3 69.8(2) . .
C103 Pd5 Pd6 95.0(2) . .
C103 Pd5 S2 91.9(2) . .
Pd5 Pd6 Pd3 59.93(2) . .
C47 Pd6 Pd3 94.3(2) . .
C47 Pd6 Pd5 69.0(2) . .
C47 Pd6 C72 158.8(3) . .
C47 Pd6 C96 115.5(3) . .
C47 Pd6 S6 98.4(2) . 12
C48 Pd6 Pd3 93.0(3) . .
C48 Pd6 Pd5 87.8(3) . .
C48 Pd6 C47 147.6(4) . .
C48 Pd6 C69 172.2(4) . .
C48 Pd6 C72 34.7(4) . .
C48 Pd6 C96 32.7(3) . .
C48 Pd6 S6 87.3(3) . 12
C69 Pd6 Pd3 81.4(3) . .
C69 Pd6 Pd5 94.0(2) . .
C69 Pd6 C47 39.1(3) . .
C69 Pd6 C72 137.5(4) . .
C69 Pd6 C96 152.0(3) . .
C69 Pd6 S6 95.6(3) . 12
C72 Pd6 Pd3 66.3(3) . .
C72 Pd6 Pd5 92.9(2) . .
C72 Pd6 C96 59.7(3) . .
C72 Pd6 S6 102.7(3) . 12
C96 Pd6 Pd3 91.8(2) . .
C96 Pd6 Pd5 59.7(2) . .
S6 Pd6 Pd3 155.73(6) 12 .
S6 Pd6 Pd5 144.24(6) 12 .
S6 Pd6 C96 101.2(2) 12 .
C31 S1 Pd4 109.7(2) . .
C9 S2 Pd5 109.44(19) . .
C22 S3 Pd3 106.0(2) . .
C9 N1 C33 123.8(5) . .
C9 N1 C58 109.7(5) . .
C58 N1 C33 126.4(5) . .
C21 C1 C6 121.2(6) . .
C7 N2 C49 124.1(5) . .
C9 N2 C7 110.1(5) . .
C9 N2 C49 124.7(5) . .
C85 N3 C37 124.6(5) . .
C110 N3 C37 125.7(5) . .
C110 N3 C85 109.7(5) . .
C22 N4 C59 125.3(7) . .
C22 N4 C82 110.5(6) . .
C82 N4 C59 124.0(8) . .
C45 C2 C20 121.6(5) . .
C52 C2 C20 121.0(5) . .
C52 C2 C45 117.3(5) . .
C35 N5 C41 125.4(5) . .
C35 N5 C57 109.6(6) . .
C57 N5 C41 124.6(6) . .
C40 C3 C51 122.1(6) . .
C10 C4 C12 122.0(5) . .
C25 C4 C10 117.8(5) . .
C25 C4 C12 120.1(5) . .
C28 C5 N7 120.6(5) . .
C36 C5 N7 119.0(6) . .
C36 C5 C28 120.3(6) . .
C1 C6 C40 122.3(5) . .
C1 C6 C64 118.0(6) . .
C64 C6 C40 119.5(6) . .
C58 C7 N2 106.9(6) . .
C19 C8 C29 121.1(5) . .
C19 C8 C30 117.3(6) . .
C30 C8 C29 121.5(5) . .
N1 C9 S2 124.2(4) . .
N2 C9 S2 129.6(4) . .
N2 C9 N1 106.1(5) . .
C31 N6 C56 126.4(6) . .
C31 N6 C60 110.3(6) . .
C60 N6 C56 123.2(6) . .
C31 N7 C5 126.4(5) . .
C31 N7 C63 110.1(5) . .
C63 N7 C5 123.4(5) . .
C29 C10 C4 121.2(5) . .
C15 C11 C26 117.5(6) . .
C15 C11 C51 120.5(6) . .
C26 C11 C51 121.9(6) . .
C39 C12 C4 120.3(5) . .
C46 C12 C4 122.0(6) . .
C46 C12 C39 117.7(6) . .
C47 C13 Pd5 105.6(5) . .
C53 C13 Pd5 71.7(4) . .
C53 C13 C47 127.8(8) . .
C50 C14 C17 120.8(6) . .
C50 C14 C68 118.6(6) . .
C68 C14 C17 120.5(6) . .
C11 C15 C74 122.9(6) . .
C20 C16 C29 121.0(5) . .
C18 C17 C14 122.5(5) . .
C55 C17 C14 119.4(6) . .
C55 C17 C18 117.9(6) . .
C51 C18 C17 121.3(5) . .
C32 C19 C8 122.0(6) . .
C16 C20 C2 121.8(5) . .
C25 C20 C2 119.0(5) . .
C25 C20 C16 119.2(5) . .
C1 C21 C49 119.1(6) . .
N4 C22 S3 129.6(6) . .
N4 C22 N9 104.9(8) . .
N9 C22 S3 125.4(8) . .
C30 C23 C37 120.2(6) . .
C59 C24 C46 120.6(6) . .
C20 C25 C4 121.9(5) . .
C35 N8 C65 110.3(6) . .
C35 N8 C87 125.1(6) . .
C65 N8 C87 124.1(6) . .
C27 C26 C11 120.3(6) . .
C41 C27 C26 121.1(6) . .
C45 C28 C5 119.6(6) . .
C10 C29 C8 121.0(5) . .
C16 C29 C8 120.1(5) . .
C16 C29 C10 118.9(5) . .
C23 C30 C8 121.1(6) . .
N6 C31 S1 126.6(5) . .
N6 C31 N7 105.7(6) . .
N7 C31 S1 127.5(5) . .
C37 C32 C19 119.2(6) . .
N1 C33 C91 113.9(6) . .
N10 C34 N11 105.4(7) . .
N10 C34 S5 128.4(6) . .
N11 C34 S5 126.3(7) . .
N5 C35 S6 129.2(5) . .
N8 C35 N5 105.5(6) . .
N8 C35 S6 125.4(6) . .
C52 C36 C5 119.0(6) . .
C22 N9 C104 122.0(9) . .
C102 N9 C22 108.9(7) . .
C102 N9 C104 129.1(8) . .
C23 C37 N3 119.6(5) . .
C32 C37 N3 120.2(5) . .
C32 C37 C23 120.1(6) . .
C43 C38 N10 119.9(6) . .
C71 C38 C43 121.1(6) . .
C71 C38 N10 118.9(6) . .
C62 C39 C12 121.5(6) . .
C3 C40 C6 121.1(6) . .
C3 C40 C55 118.9(6) . .
C55 C40 C6 119.8(6) . .
C27 C41 N5 121.3(5) . .
C27 C41 C74 118.9(6) . .
C74 C41 N5 119.8(6) . .
C49 C42 C64 119.9(6) . .
C38 C43 C68 119.0(6) . .
C54 C44 Pd1 69.7(4) . .
C79 C44 Pd1 107.7(5) . .
C79 C44 C54 128.3(7) . .
C28 C45 C2 121.6(6) . .
C24 C46 C12 120.4(6) . .
C13 C47 Pd6 108.8(5) . .
C13 C47 C69 123.9(8) . .
C69 C47 Pd6 64.2(4) . .
C34 N10 C38 126.0(6) . .
C34 N10 C66 110.0(7) . .
C66 N10 C38 124.0(7) . .
C72 C48 Pd6 82.6(5) . .
C72 C48 C96 127.2(10) . .
C96 C48 Pd6 91.5(5) . .
C21 C49 N2 121.2(5) . .
C42 C49 N2 117.9(5) . .
C42 C49 C21 120.9(6) . .
C71 C50 C14 121.2(7) . .
C34 N11 C92 109.3(8) . .
C34 N11 C105 126.5(9) . .
C92 N11 C105 124.1(8) . .
C3 C51 C11 119.9(6) . .
C18 C51 C3 117.8(6) . .
C18 C51 C11 122.2(5) . .
C36 C52 C2 122.2(6) . .
C13 C53 Pd5 70.9(4) . .
C81 C53 Pd5 107.4(6) . .
C81 C53 C13 132.4(9) . .
C44 C54 Pd1 73.6(4) . .
C89 C54 Pd1 102.2(5) . .
C89 C54 C44 128.7(7) . .
C40 C55 C17 122.0(6) . .
N6 C56 C97 111.1(6) . .
C65 C57 N5 107.1(6) . .
C7 C58 N1 107.1(5) . .
C24 C59 N4 119.5(6) . .
C24 C59 C62 121.1(6) . .
C62 C59 N4 119.4(6) . .
C63 C60 N6 107.5(6) . .
C86 C61 Pd2 62.0(6) . .
C86 C61 C93 129.9(9) . .
C93 C61 Pd2 109.1(5) . .
C59 C62 C39 118.7(7) . .
C60 C63 N7 106.3(7) . .
C42 C64 C6 120.8(6) . .
C57 C65 N8 107.4(6) . .
C92 C66 N10 107.6(9) . .
C77 C67 Pd4 59.9(5) . .
C78 C67 Pd4 110.3(6) . .
C78 C67 C77 129.2(8) . .
C14 C68 C43 120.6(6) . .
C47 C69 Pd6 76.7(4) . .
C80 C69 Pd6 99.5(5) . .
C80 C69 C47 126.6(8) . .
C38 C71 C50 119.3(7) . .
C48 C72 Pd6 62.7(5) . .
C95 C72 Pd6 110.0(6) . .
C95 C72 C48 131.7(10) . .
C88 C73 Pd4 108.1(5) . .
C88 C73 C93 128.6(8) . .
C93 C73 Pd4 68.4(5) . .
C15 C74 C41 119.3(6) . .
C80 C75 Pd3 85.4(6) . .
C81 C75 Pd3 85.6(6) . .
C81 C75 C80 127.8(11) . .
C99 C76 C87 127.5(11) . .
C67 C77 Pd4 86.3(6) . .
C89 C77 Pd4 86.8(5) . .
C89 C77 C67 126.8(7) . .
C67 C78 Pd2 100.8(6) . .
C67 C78 C79 129.0(7) . .
C79 C78 Pd2 77.1(5) . .
C44 C79 Pd2 108.4(5) . .
C44 C79 C78 128.0(7) . .
C78 C79 Pd2 66.5(5) . .
C69 C80 Pd3 110.1(5) . .
C75 C80 Pd3 61.5(5) . .
C75 C80 C69 130.3(9) . .
C53 C81 Pd3 106.6(6) . .
C75 C81 Pd3 61.5(5) . .
C75 C81 C53 130.4(11) . .
C102 C82 N4 107.5(9) . .
C88 C83 Pd1 76.1(5) . .
C88 C83 C98 126.6(9) . .
C98 C83 Pd1 99.4(6) . .
C96 C84 Pd5 95.6(5) . .
C103 C84 Pd5 79.4(5) . .
C103 C84 C96 128.5(9) . .
C107 C85 N3 106.9(6) . .
C61 C86 Pd2 84.1(7) . .
C61 C86 C98 128.9(9) . .
C98 C86 Pd2 89.0(7) . .
N8 C87 C76 113.7(9) . .
C73 C88 Pd1 107.9(5) . .
C73 C88 C83 130.2(8) . .
C83 C88 Pd1 67.6(5) . .
C54 C89 Pd4 109.6(5) . .
C54 C89 C77 129.4(7) . .
C77 C89 Pd4 59.6(5) . .
C70 C91 C33 127.5(8) . .
C66 C92 N11 107.7(8) . .
C61 C93 Pd4 104.2(6) . .
C61 C93 C73 126.6(9) . .
C73 C93 Pd4 73.7(5) . .
C95 C94 Pd3 70.4(5) . .
C103 C94 Pd3 106.4(6) . .
C103 C94 C95 126.2(11) . .
C72 C95 Pd3 106.5(7) . .
C72 C95 C94 129.4(10) . .
C94 C95 Pd3 71.9(6) . .
C48 C96 Pd6 55.7(5) . .
C48 C96 C84 127.8(10) . .
C84 C96 Pd6 110.9(6) . .
C90 C97 C56 115.2(11) . .
C115 C97 C56 128.0(13) . .
C83 C98 Pd2 109.9(6) . .
C83 C98 C86 128.7(9) . .
C86 C98 Pd2 57.1(6) . .
C111 C100 C105 110.6(14) . .
C117 C101 C104 125.3(9) . .
C82 C102 N9 108.1(8) . .
C84 C103 Pd5 64.7(5) . .
C84 C103 C94 128.7(9) . .
C94 C103 Pd5 108.2(5) . .
C101 C104 N9 109.3(8) . .
C100 C105 N11 111.2(10) . .
F4 B1 F5 109.1(6) . .
F4 B1 F6 108.0(6) . .
F6 B1 F5 106.5(7) . .
F7 B1 F4 112.2(7) . .
F7 B1 F5 111.4(7) . .
F7 B1 F6 109.4(6) . .
F9 B2 F10 110.0(6) . .
F9 B2 F11 108.6(5) . .
F11 B2 F10 108.8(6) . .
F12 B2 F9 110.5(6) . .
F12 B2 F10 109.0(5) . .
F12 B2 F11 110.0(6) . .
C107 N12 C106 125.1(6) . .
C110 N12 C106 124.7(6) . .
C110 N12 C107 110.2(6) . .
N12 C106 C114 112.4(15) . .
C108 C106 N12 110.0(9) . .
C85 C107 N12 107.8(6) . .
C109 C108 C106 123.1(15) . .
N3 C110 S4 128.5(5) . .
N12 C110 N3 105.3(6) . .
N12 C110 S4 126.1(5) . .
C110 S4 Pd1 100.4(2) . 12
C34 S5 Pd2 106.7(2) . 12
C35 S6 Pd6 106.9(2) . 12
F13 B3 F18 159(3) . .
F13 B3 F19 112(2) . .
F14 B3 F13 112(2) . .
F14 B3 F15 115(2) . .
F14 B3 F16 104.6(19) . .
F14 B3 F18 86(2) . .
F14 B3 F19 7.1(19) . .
F15 B3 F13 107.8(19) . .
F15 B3 F18 53(3) . .
F15 B3 F19 120(3) . .
F16 B3 F13 110(2) . .
F16 B3 F15 108(2) . .
F16 B3 F18 74(3) . .
F16 B3 F19 98(2) . .
B5 B3 F13 146(4) . .
B5 B3 F14 66.2(14) . .
B5 B3 F15 103(4) . .
B5 B3 F16 45(3) . .
B5 B3 F18 51(2) . .
B5 B3 F19 61.6(19) . .
F17 B3 F13 70(4) . .
F17 B3 F14 132(4) . .
F17 B3 F15 109(4) . .
F17 B3 F16 42(4) . .
F17 B3 B5 87(4) . .
F17 B3 F18 107(3) . .
F17 B3 F19 125(4) . .
F19 B3 F18 87(2) . .
B3 F13 F17 41(2) . .
B5 F14 B3 44(2) . .
F1 B4 F3 116.7(12) . .
F1 B4 F8 97.0(11) . .
F2 B4 F1 112.3(11) . .
F2 B4 F3 119.1(12) . .
F2 B4 F8 100.4(12) . .
F3 B4 F8 107.1(12) . .
B3 F15 B5 31.5(17) . .
B3 F15 F18 76(3) . .
F18 F15 B5 45.2(17) . .
B3 F16 F20 111(3) . .
B5 F16 B3 47(3) . .
B5 F16 F20 66(4) . .
F17 F16 B3 45(3) . .
F17 F16 B5 91(4) . .
F17 F16 F20 147(5) . .
N13 C112 C113 175(2) . .
C116 C114 C106 129(3) . .
B3 B5 F14 70.2(14) . .
B3 B5 F15 45(2) . .
B3 B5 F16 88(4) . .
B3 B5 F17 45(2) . .
B3 B5 F18 94(3) . .
B3 B5 F19 78(2) . .
B3 B5 F20 153(3) . .
F14 B5 F15 91(2) . .
F14 B5 F17 105.7(18) . .
F14 B5 F18 105.3(19) . .
F14 B5 F19 9(2) . .
F14 B5 F20 114(2) . .
F16 B5 F14 140(5) . .
F16 B5 F15 97(3) . .
F16 B5 F17 43(4) . .
F16 B5 F18 109(5) . .
F16 B5 F19 138(5) . .
F16 B5 F20 72(4) . .
F17 B5 F15 71(2) . .
F17 B5 F19 109.1(18) . .
F18 B5 F15 49(2) . .
F18 B5 F17 110.8(18) . .
F18 B5 F19 111.2(18) . .
F18 B5 F20 109.1(18) . .
F19 B5 F15 100(3) . .
F20 B5 F15 152(3) . .
F20 B5 F17 111.4(18) . .
F20 B5 F19 105.2(18) . .
B3 F17 F13 69(3) . .
B3 F17 B5 48(3) . .
F16 F17 B3 93(4) . .
F16 F17 F13 155(4) . .
F16 F17 B5 46(3) . .
B5 F17 F13 113(2) . .
F15 F18 B3 50.7(16) . .
B5 F18 B3 35.6(17) . .
B5 F18 F15 86(2) . .
B5 F19 B3 40.8(18) . .
B5 F20 F16 42(2) . .

loop_
_geom_bond_atom_site_label_1
_geom_bond_atom_site_label_2
_geom_bond_distance
_geom_bond_site_symmetry_2
Pd1 Pd2 2.7770(7) .
Pd1 Pd4 2.7803(7) .
Pd1 C44 2.220(8) .
Pd1 C54 2.171(7) .
Pd1 C83 2.173(8) .
Pd1 C88 2.282(8) .
Pd1 S4 2.4651(18) 12
Pd2 Pd4 2.7886(7) .
Pd2 C61 2.403(10) .
Pd2 C78 2.138(8) .
Pd2 C79 2.272(8) .
Pd2 C86 2.134(10) .
Pd2 C98 2.541(12) .
Pd2 S5 2.4509(16) 12
Pd3 Pd5 2.7772(7) .
Pd3 Pd6 2.7963(9) .
Pd3 S3 2.466(2) .
Pd3 C75 2.158(9) .
Pd3 C80 2.447(8) .
Pd3 C81 2.449(9) .
Pd3 C94 2.211(9) .
Pd3 C95 2.191(10) .
Pd4 S1 2.4804(17) .
Pd4 C67 2.485(9) .
Pd4 C73 2.225(8) .
Pd4 C77 2.155(8) .
Pd4 C89 2.496(8) .
Pd4 C93 2.155(8) .
Pd5 Pd6 2.7634(8) .
Pd5 S2 2.4186(17) .
Pd5 C13 2.185(7) .
Pd5 C53 2.195(8) .
Pd5 C84 2.136(8) .
Pd5 C103 2.323(8) .
Pd6 C47 2.320(7) .
Pd6 C48 2.142(8) .
Pd6 C69 2.146(7) .
Pd6 C72 2.391(9) .
Pd6 C96 2.591(10) .
Pd6 S6 2.447(2) 12
S1 C31 1.722(7) .
S2 C9 1.704(6) .
S3 C22 1.727(10) .
N1 C9 1.344(7) .
N1 C33 1.462(8) .
N1 C58 1.381(8) .
C1 C6 1.393(9) .
C1 C21 1.379(8) .
N2 C7 1.377(7) .
N2 C9 1.339(7) .
N2 C49 1.443(7) .
N3 C37 1.431(8) .
N3 C85 1.384(8) .
N3 C110 1.366(8) .
N4 C22 1.320(11) .
N4 C59 1.429(9) .
N4 C82 1.422(10) .
C2 C20 1.486(8) .
C2 C45 1.391(8) .
C2 C52 1.383(9) .
N5 C35 1.368(9) .
N5 C41 1.425(8) .
N5 C57 1.387(8) .
C3 C40 1.370(9) .
C3 C51 1.408(8) .
C4 C10 1.406(8) .
C4 C12 1.473(8) .
C4 C25 1.397(8) .
C5 N7 1.438(8) .
C5 C28 1.385(9) .
C5 C36 1.376(9) .
C6 C40 1.485(8) .
C6 C64 1.398(9) .
C7 C58 1.336(8) .
C8 C19 1.394(8) .
C8 C29 1.499(8) .
C8 C30 1.402(8) .
N6 C31 1.342(8) .
N6 C56 1.476(9) .
N6 C60 1.374(9) .
N7 C31 1.352(8) .
N7 C63 1.385(9) .
C10 C29 1.399(8) .
C11 C15 1.370(9) .
C11 C26 1.391(8) .
C11 C51 1.480(9) .
C12 C39 1.406(9) .
C12 C46 1.402(8) .
C13 C47 1.412(10) .
C13 C53 1.404(11) .
C14 C17 1.483(9) .
C14 C50 1.388(9) .
C14 C68 1.393(9) .
C15 C74 1.379(10) .
C16 C20 1.389(8) .
C16 C29 1.395(8) .
C17 C18 1.406(9) .
C17 C55 1.400(8) .
C18 C51 1.405(9) .
C19 C32 1.383(9) .
C20 C25 1.386(8) .
C21 C49 1.386(8) .
C22 N9 1.405(9) .
C23 C30 1.375(9) .
C23 C37 1.385(8) .
C24 C46 1.382(9) .
C24 C59 1.370(10) .
N8 C35 1.337(8) .
N8 C65 1.389(9) .
N8 C87 1.441(10) .
C26 C27 1.390(9) .
C27 C41 1.375(9) .
C28 C45 1.364(8) .
C32 C37 1.382(9) .
C33 C91 1.472(7) .
C34 N10 1.344(10) .
C34 N11 1.358(10) .
C34 S5 1.706(8) .
C35 S6 1.706(7) .
C36 C52 1.370(9) .
N9 C102 1.392(12) .
N9 C104 1.487(12) .
C38 C43 1.382(10) .
C38 N10 1.441(9) .
C38 C71 1.377(10) .
C39 C62 1.392(10) .
C40 C55 1.386(9) .
C41 C74 1.387(9) .
C42 C49 1.367(9) .
C42 C64 1.376(9) .
C43 C68 1.398(9) .
C44 C54 1.384(3) .
C44 C79 1.384(3) .
C47 C69 1.504(13) .
N10 C66 1.376(10) .
C48 C72 1.373(14) .
C48 C96 1.402(14) .
C50 C71 1.386(10) .
N11 C92 1.378(13) .
N11 C105 1.462(13) .
C53 C81 1.350(12) .
C54 C89 1.384(3) .
C56 C97 1.478(8) .
C57 C65 1.327(10) .
C59 C62 1.380(10) .
C60 C63 1.346(10) .
C61 C86 1.345(16) .
C61 C93 1.404(14) .
C66 C92 1.314(13) .
C67 C77 1.384(3) .
C67 C78 1.385(3) .
C69 C80 1.471(14) .
C70 C91 1.278(8) .
C72 C95 1.315(15) .
C73 C88 1.386(12) .
C73 C93 1.424(12) .
C75 C80 1.342(12) .
C75 C81 1.334(11) .
C76 C87 1.488(9) .
C76 C99 1.337(9) .
C77 C89 1.384(3) .
C78 C79 1.384(3) .
C82 C102 1.302(12) .
C83 C88 1.390(13) .
C83 C98 1.406(16) .
C84 C96 1.406(13) .
C84 C103 1.387(13) .
C85 C107 1.338(10) .
C86 C98 1.417(17) .
C90 C97 1.320(9) .
C94 C95 1.423(16) .
C94 C103 1.411(14) .
C97 C115 1.329(18) .
F1 B4 1.353(8) .
F2 B4 1.349(8) .
F3 B4 1.361(8) .
C100 C105 1.427(9) .
C100 C111 1.351(9) .
C101 C104 1.485(8) .
C101 C117 1.463(15) .
F4 B1 1.366(9) .
F5 B1 1.394(9) .
F6 B1 1.377(10) .
F7 B1 1.345(9) .
F8 B4 1.364(8) .
F9 B2 1.383(9) .
F10 B2 1.395(8) .
F11 B2 1.386(9) .
F12 B2 1.381(8) .
N12 C106 1.487(10) .
N12 C107 1.374(10) .
N12 C110 1.350(8) .
C106 C108 1.463(9) .
C106 C114 1.518(19) .
C108 C109 1.317(9) .
C110 S4 1.704(7) .
B3 F13 1.349(9) .
B3 F14 1.349(9) .
B3 F15 1.347(9) .
B3 F16 1.347(10) .
B3 B5 0.99(4) .
B3 F17 0.95(4) .
B3 F18 1.69(5) .
B3 F19 1.48(4) .
F13 F17 1.36(6) .
F14 B5 1.312(17) .
F15 B5 1.84(5) .
F15 F18 1.39(7) .
F16 B5 0.95(5) .
F16 F17 0.90(6) .
F16 F20 1.37(6) .
N13 C112 1.141(16) .
C112 C113 1.42(2) .
C114 C116 1.30(4) .
B5 F17 1.327(14) .
B5 F18 1.311(14) .
B5 F19 1.330(13) .
B5 F20 1.315(14) .

loop_
_platon_squeeze_void_nr
_platon_squeeze_void_average_x
_platon_squeeze_void_average_y
_platon_squeeze_void_average_z
_platon_squeeze_void_volume
_platon_squeeze_void_count_electrons
_platon_squeeze_void_content
1 0.534 0.543 -0.001 350 87 ' '
2 0.333 0.666 -0.083 3685 1001 ' '
3 0.667 0.333 0.083 3950 1103 ' '
4 0.087 0.753 0.083 79 3 ' '
5 0.247 0.333 0.083 79 3 ' '
6 0.667 0.913 0.083 79 3 ' '
7 0.333 0.667 0.167 351 92 ' '
8 0.000 0.000 0.250 3996 1133 ' '
9 0.000 0.420 0.250 79 3 ' '
10 0.420 1.000 0.250 79 3 ' '
11 0.580 0.580 0.250 79 3 ' '
12 0.667 0.333 0.333 351 92 ' '
13 0.333 0.667 0.417 3994 1132 ' '
14 0.333 0.247 0.417 79 3 ' '
15 0.753 0.087 0.417 79 3 ' '
16 0.913 0.667 0.417 79 3 ' '
17 0.000 0.000 0.500 353 92 ' '
18 0.667 0.333 0.583 3995 1133 ' '
19 0.087 0.333 0.583 79 3 ' '
20 0.247 0.913 0.583 78 3 ' '
21 0.667 0.753 0.583 79 3 ' '
22 0.333 0.667 0.667 351 92 ' '
23 0.000 0.000 0.750 3996 1133 ' '
24 0.000 0.580 0.750 79 3 ' '
25 0.420 0.420 0.750 79 3 ' '
26 0.580 1.000 0.750 79 3 ' '
27 0.667 0.333 0.833 351 92 ' '
28 0.333 0.086 0.917 80 3 ' '
29 0.754 0.667 0.917 80 2 ' '
30 0.913 0.246 0.917 79 3 ' '
